data_7016859
loop_
_publ_author_name
'Junold, Konstantin'
'Burschka, Christian'
'Bertermann, R\"udiger'
'Tacke, Reinhold'

_publ_section_title
;
 Novel neutral hexacoordinate benzamidinatosilicon(iv) complexes with
 SiN(3)OF(2), SiN(3)OCl(2), SiN(3)OBr(2), SiN(5)O and SiN(3)O(3)
 skeletons.
;
_journal_issue 38
_journal_name_full 'Dalton transactions (Cambridge, England : 2003)'
_journal_page_first 9844
_journal_page_last 9857
_journal_paper_doi 10.1039/c1dt10898k
_journal_volume 40
_journal_year 2011
_chemical_formula_moiety 'C24 H25 F6 N3 O7 S2 Si'
_chemical_formula_sum 'C24 H25 F6 N3 O7 S2 Si'
_chemical_formula_weight 673.68
_chemical_name_systematic
;
?
;
_space_group_IT_number 61
_symmetry_cell_setting orthorhombic
_symmetry_space_group_name_Hall '-P 2ac 2ab'
_symmetry_space_group_name_H-M 'P b c a'
_atom_sites_solution_hydrogens geom
_atom_sites_solution_primary direct
_atom_sites_solution_secondary difmap
_audit_creation_method SHELXL-97
_cell_angle_alpha 90.00
_cell_angle_beta 90.00
_cell_angle_gamma 90.00
_cell_formula_units_Z 16
_cell_length_a 23.2733(16)
_cell_length_b 16.3163(10)
_cell_length_c 30.800(3)
_cell_measurement_reflns_used 5000
_cell_measurement_temperature 173(2)
_cell_measurement_theta_max 26.05
_cell_measurement_theta_min 5.75
_cell_volume 11695.8(16)
_computing_cell_refinement Stoe-IPDS
_computing_data_collection Stoe-IPDS
_computing_data_reduction Stoe-IPDS
_computing_molecular_graphics Ortep/POVRAY
_computing_publication_material Bruker-SHELXTL
_computing_structure_refinement 'SHELXL-97 (Sheldrick, 2008)'
_computing_structure_solution 'SHELXS-97 (Sheldrick, 2008)'
_diffrn_ambient_temperature 173(2)
_diffrn_measured_fraction_theta_full 0.993
_diffrn_measured_fraction_theta_max 0.993
_diffrn_measurement_device_type image_plate_Stoe-IPDS
_diffrn_measurement_method omega-scan
_diffrn_radiation_monochromator graphite
_diffrn_radiation_source 'fine-focus sealed tube'
_diffrn_radiation_type MoK\a
_diffrn_radiation_wavelength 0.71073
_diffrn_reflns_av_R_equivalents 0.0584
_diffrn_reflns_av_sigmaI/netI 0.0266
_diffrn_reflns_limit_h_max 30
_diffrn_reflns_limit_h_min -30
_diffrn_reflns_limit_k_max 21
_diffrn_reflns_limit_k_min -21
_diffrn_reflns_limit_l_max 40
_diffrn_reflns_limit_l_min -40
_diffrn_reflns_number 148865
_diffrn_reflns_theta_full 28.10
_diffrn_reflns_theta_max 28.10
_diffrn_reflns_theta_min 2.25
_exptl_absorpt_coefficient_mu 0.309
_exptl_absorpt_correction_type none
_exptl_crystal_colour light_yellow
_exptl_crystal_density_diffrn 1.530
_exptl_crystal_density_method 'not measured'
_exptl_crystal_description prism
_exptl_crystal_F_000 5536
_exptl_crystal_size_max .50
_exptl_crystal_size_mid .25
_exptl_crystal_size_min .25
_refine_diff_density_max 0.666
_refine_diff_density_min -0.626
_refine_diff_density_rms 0.057
_refine_ls_extinction_method none
_refine_ls_goodness_of_fit_ref 1.062
_refine_ls_hydrogen_treatment constr
_refine_ls_matrix_type full
_refine_ls_number_parameters 798
_refine_ls_number_reflns 14160
_refine_ls_number_restraints 15
_refine_ls_restrained_S_all 1.064
_refine_ls_R_factor_all 0.0596
_refine_ls_R_factor_gt 0.0439
_refine_ls_shift/su_max 0.001
_refine_ls_shift/su_mean 0.000
_refine_ls_structure_factor_coef Fsqd
_refine_ls_weighting_details
;
calc w=1/[\s^2^(Fo^2^)+(0.0610P)^2^+5.5732P] where P=(Fo^2^+2Fc^2^)/3
;
_refine_ls_weighting_scheme calc
_refine_ls_wR_factor_gt 0.1138
_refine_ls_wR_factor_ref 0.1211
_reflns_number_gt 10806
_reflns_number_total 14160
_reflns_threshold_expression >2sigma(I)
_cod_data_source_file c1dt10898k.txt
_cod_data_source_block jun45d2
_cod_original_cell_volume 11695.7(16)
_cod_original_sg_symbol_H-M Pbca
_cod_database_code 7016859

loop_
_symmetry_equiv_pos_as_xyz
'x, y, z'
'-x+1/2, -y, z+1/2'
'-x, y+1/2, -z+1/2'
'x+1/2, -y+1/2, -z'
'-x, -y, -z'
'x-1/2, y, -z-1/2'
'x, -y-1/2, z-1/2'
'-x-1/2, y-1/2, z'

loop_
_atom_site_label
_atom_site_type_symbol
_atom_site_fract_x
_atom_site_fract_y
_atom_site_fract_z
_atom_site_U_iso_or_equiv
_atom_site_adp_type
_atom_site_occupancy
_atom_site_symmetry_multiplicity
_atom_site_calc_flag
_atom_site_refinement_flags
_atom_site_disorder_assembly
_atom_site_disorder_group
C1 C 0.51039(8) 0.04043(11) 0.22380(6) 0.0264(3) Uani 1 1 d . . .
C2 C 0.56263(8) 0.00901(12) 0.20194(6) 0.0293(4) Uani 1 1 d . . .
C3 C 0.58495(10) -0.06682(14) 0.21291(7) 0.0370(4) Uani 1 1 d . . .
H3 H 0.5682 -0.0976 0.2358 0.044 Uiso 1 1 calc R . .
C4 C 0.63174(10) -0.09785(17) 0.19050(8) 0.0471(6) Uani 1 1 d . . .
H4 H 0.6477 -0.1492 0.1987 0.057 Uiso 1 1 calc R . .
C5 C 0.65515(10) -0.05511(19) 0.15664(8) 0.0525(6) Uani 1 1 d . . .
H5 H 0.6871 -0.0769 0.1413 0.063 Uiso 1 1 calc R . .
C6 C 0.63252(11) 0.01909(19) 0.14494(9) 0.0537(6) Uani 1 1 d . . .
H6 H 0.6484 0.0481 0.1211 0.064 Uiso 1 1 calc R . .
C7 C 0.58664(10) 0.05234(15) 0.16754(8) 0.0421(5) Uani 1 1 d . . .
H7 H 0.5717 0.1044 0.1596 0.051 Uiso 1 1 calc R . .
C8 C 0.54913(9) 0.14328(14) 0.27762(7) 0.0393(5) Uani 1 1 d . . .
H8 H 0.5300 0.1885 0.2941 0.047 Uiso 1 1 calc R . .
C9 C 0.57416(11) 0.08420(19) 0.31100(8) 0.0551(7) Uani 1 1 d . . .
H9A H 0.5437 0.0660 0.3308 0.083 Uiso 1 1 calc R . .
H9B H 0.6043 0.1120 0.3276 0.083 Uiso 1 1 calc R . .
H9C H 0.5906 0.0366 0.2961 0.083 Uiso 1 1 calc R . .
C10 C 0.59687(11) 0.18243(16) 0.24993(10) 0.0529(6) Uani 1 1 d . . .
H10A H 0.6200 0.1392 0.2364 0.079 Uiso 1 1 calc R . .
H10B H 0.6214 0.2164 0.2685 0.079 Uiso 1 1 calc R . .
H10C H 0.5795 0.2166 0.2273 0.079 Uiso 1 1 calc R . .
C11 C 0.44239(9) -0.04506(12) 0.18130(6) 0.0315(4) Uani 1 1 d . . .
H11 H 0.4787 -0.0596 0.1658 0.038 Uiso 1 1 calc R . .
C12 C 0.41661(12) -0.12406(14) 0.19817(8) 0.0486(6) Uani 1 1 d . . .
H12A H 0.4444 -0.1516 0.2171 0.073 Uiso 1 1 calc R . .
H12B H 0.4071 -0.1599 0.1737 0.073 Uiso 1 1 calc R . .
H12C H 0.3816 -0.1118 0.2147 0.073 Uiso 1 1 calc R . .
C13 C 0.40381(10) -0.00165(15) 0.14886(7) 0.0411(5) Uani 1 1 d . . .
H13A H 0.3679 0.0145 0.1632 0.062 Uiso 1 1 calc R . .
H13B H 0.3952 -0.0387 0.1247 0.062 Uiso 1 1 calc R . .
H13C H 0.4234 0.0473 0.1378 0.062 Uiso 1 1 calc R . .
C14 C 0.45136(9) -0.05813(12) 0.31152(7) 0.0338(4) Uani 1 1 d . . .
H14 H 0.4584 -0.0918 0.2869 0.041 Uiso 1 1 calc R . .
C15 C 0.45965(10) -0.09058(14) 0.35331(7) 0.0398(5) Uani 1 1 d . . .
H15 H 0.4726 -0.1454 0.3566 0.048 Uiso 1 1 calc R . .
C16 C 0.44906(10) -0.04345(14) 0.38928(7) 0.0376(4) Uani 1 1 d . . .
H16 H 0.4552 -0.0654 0.4175 0.045 Uiso 1 1 calc R . .
C17 C 0.42912(9) 0.03731(13) 0.38442(6) 0.0323(4) Uani 1 1 d . . .
C18 C 0.41527(10) 0.09365(14) 0.41808(7) 0.0385(5) Uani 1 1 d . . .
H18 H 0.4191 0.0779 0.4476 0.046 Uiso 1 1 calc R . .
C19 C 0.39650(10) 0.17014(14) 0.40785(7) 0.0396(5) Uani 1 1 d . . .
H19 H 0.3863 0.2064 0.4307 0.048 Uiso 1 1 calc R . .
C20 C 0.39157(9) 0.19796(13) 0.36439(7) 0.0360(4) Uani 1 1 d . . .
H20 H 0.3788 0.2521 0.3583 0.043 Uiso 1 1 calc R . .
C21 C 0.40547(9) 0.14569(12) 0.33137(6) 0.0301(4) Uani 1 1 d . . .
C22 C 0.42303(8) 0.06544(12) 0.34146(6) 0.0287(4) Uani 1 1 d . . .
C23 C 0.25382(10) -0.00144(19) 0.22553(8) 0.0559(7) Uani 1 1 d D . .
C24 C 0.37291(14) 0.29013(16) 0.17982(9) 0.0574(7) Uani 1 1 d . . .
C31 C 0.38877(8) 0.77942(11) 0.02745(6) 0.0266(4) Uani 1 1 d . . .
C32 C 0.43313(8) 0.83581(12) 0.04519(6) 0.0291(4) Uani 1 1 d . . .
C33 C 0.47768(11) 0.80534(15) 0.07038(8) 0.0464(6) Uani 1 1 d . . .
H33 H 0.4790 0.7488 0.0778 0.056 Uiso 1 1 calc R . .
C34 C 0.52027(11) 0.85812(17) 0.08462(9) 0.0549(7) Uani 1 1 d . . .
H34 H 0.5507 0.8377 0.1021 0.066 Uiso 1 1 calc R . .
C35 C 0.51910(10) 0.93947(16) 0.07372(8) 0.0467(5) Uani 1 1 d . . .
H35 H 0.5492 0.9748 0.0829 0.056 Uiso 1 1 calc R . .
C36 C 0.47450(11) 0.96965(15) 0.04957(8) 0.0453(5) Uani 1 1 d . . .
H36 H 0.4734 1.0263 0.0424 0.054 Uiso 1 1 calc R . .
C37 C 0.43096(9) 0.91816(13) 0.03552(7) 0.0363(4) Uani 1 1 d . . .
H37 H 0.3997 0.9396 0.0193 0.044 Uiso 1 1 calc R . .
C38 C 0.43452(8) 0.73755(13) -0.04388(6) 0.0323(4) Uani 1 1 d . . .
H38 H 0.4229 0.6944 -0.0652 0.039 Uiso 1 1 calc R . .
C39 C 0.43152(11) 0.81894(16) -0.06803(8) 0.0465(5) Uani 1 1 d . . .
H39A H 0.3920 0.8287 -0.0777 0.070 Uiso 1 1 calc R . .
H39B H 0.4571 0.8171 -0.0933 0.070 Uiso 1 1 calc R . .
H39C H 0.4435 0.8633 -0.0486 0.070 Uiso 1 1 calc R . .
C40 C 0.49570(10) 0.71770(17) -0.03045(9) 0.0491(6) Uani 1 1 d . . .
H40A H 0.5103 0.7612 -0.0115 0.074 Uiso 1 1 calc R . .
H40B H 0.5200 0.7136 -0.0564 0.074 Uiso 1 1 calc R . .
H40C H 0.4963 0.6654 -0.0148 0.074 Uiso 1 1 calc R . .
C41 C 0.32037(9) 0.78819(14) 0.08892(6) 0.0349(4) Uani 1 1 d . . .
H41 H 0.3538 0.8170 0.1025 0.042 Uiso 1 1 calc R . .
C42 C 0.30789(13) 0.71244(17) 0.11599(7) 0.0523(6) Uani 1 1 d . . .
H42A H 0.2750 0.6832 0.1036 0.078 Uiso 1 1 calc R . .
H42B H 0.2990 0.7288 0.1459 0.078 Uiso 1 1 calc R . .
H42C H 0.3416 0.6765 0.1159 0.078 Uiso 1 1 calc R . .
C43 C 0.27003(12) 0.84700(16) 0.08903(8) 0.0480(6) Uani 1 1 d . . .
H43A H 0.2811 0.8980 0.0745 0.072 Uiso 1 1 calc R . .
H43B H 0.2588 0.8589 0.1190 0.072 Uiso 1 1 calc R . .
H43C H 0.2376 0.8221 0.0736 0.072 Uiso 1 1 calc R . .
C44 C 0.26958(9) 0.85172(12) -0.02916(7) 0.0330(4) Uani 1 1 d . . .
H44 H 0.2712 0.8721 -0.0003 0.040 Uiso 1 1 calc R . .
C45 C 0.24885(10) 0.90242(14) -0.06245(7) 0.0391(5) Uani 1 1 d . . .
H45 H 0.2361 0.9564 -0.0560 0.047 Uiso 1 1 calc R . .
C46 C 0.24697(10) 0.87402(15) -0.10427(8) 0.0423(5) Uani 1 1 d . . .
H46 H 0.2329 0.9084 -0.1268 0.051 Uiso 1 1 calc R . .
C47 C 0.26576(9) 0.79417(14) -0.11407(7) 0.0364(4) Uani 1 1 d . . .
C48 C 0.26764(11) 0.75607(17) -0.15541(7) 0.0471(6) Uani 1 1 d . . .
H48 H 0.2560 0.7856 -0.1805 0.056 Uiso 1 1 calc R . .
C49 C 0.28616(11) 0.67704(17) -0.15923(7) 0.0480(6) Uani 1 1 d . . .
H49 H 0.2872 0.6529 -0.1873 0.058 Uiso 1 1 calc R . .
C50 C 0.30387(9) 0.62943(15) -0.12304(7) 0.0392(5) Uani 1 1 d . . .
H50 H 0.3161 0.5743 -0.1267 0.047 Uiso 1 1 calc R . .
C51 C 0.30293(8) 0.66490(13) -0.08286(6) 0.0305(4) Uani 1 1 d . . .
C52 C 0.28474(8) 0.74685(13) -0.07873(6) 0.0296(4) Uani 1 1 d . . .
C53 C 0.14478(11) 0.66254(19) 0.03757(14) 0.0774(11) Uani 1 1 d D . .
C54 C 0.37335(11) 0.46981(13) 0.06263(9) 0.0486(6) Uani 1 1 d D . .
F1 F 0.26030(8) 0.01948(17) 0.18482(5) 0.0923(7) Uani 1 1 d . A .
F2 F 0.26891(9) -0.07956(12) 0.23028(8) 0.0867(6) Uani 1 1 d . A .
F3 F 0.19903(7) 0.00593(16) 0.23578(6) 0.0841(6) Uani 1 1 d . A .
F4 F 0.34025(11) 0.25112(15) 0.15194(7) 0.1005(8) Uani 1 1 d . . .
F5 F 0.38808(12) 0.36235(13) 0.16389(9) 0.1093(9) Uani 1 1 d . . .
F6 F 0.34262(8) 0.30386(11) 0.21496(7) 0.0740(5) Uani 1 1 d . . .
F31 F 0.14164(8) 0.74150(12) 0.03484(13) 0.1376(13) Uani 1 1 d . B .
F32 F 0.09452(7) 0.63068(14) 0.02571(11) 0.1139(10) Uani 1 1 d . B .
F33 F 0.15548(12) 0.64211(19) 0.07807(9) 0.1193(10) Uani 1 1 d . B .
F34 F 0.34202(9) 0.42819(10) 0.03395(7) 0.0744(5) Uani 1 1 d . B .
F35 F 0.34128(8) 0.48390(11) 0.09715(5) 0.0640(4) Uani 1 1 d . . .
F36 F 0.41719(8) 0.42332(11) 0.07441(7) 0.0768(6) Uani 1 1 d . . .
N1 N 0.50444(7) 0.10308(10) 0.25109(5) 0.0293(3) Uani 1 1 d . . .
N2 N 0.45802(7) 0.00934(10) 0.21771(5) 0.0266(3) Uani 1 1 d . . .
N3 N 0.43401(7) 0.01837(10) 0.30569(5) 0.0289(3) Uani 1 1 d . . .
N31 N 0.39296(6) 0.73321(10) -0.00801(5) 0.0258(3) Uani 1 1 d . . .
N32 N 0.33699(7) 0.76580(10) 0.04416(5) 0.0276(3) Uani 1 1 d . . .
N33 N 0.28700(7) 0.77582(10) -0.03721(5) 0.0279(3) Uani 1 1 d . . .
O1 O 0.40404(6) 0.16287(8) 0.28853(4) 0.0327(3) Uani 1 1 d . . .
O2 O 0.35499(6) 0.04389(9) 0.24435(4) 0.0316(3) Uani 1 1 d . . .
O3 O 0.41054(6) 0.15566(8) 0.20909(4) 0.0308(3) Uani 1 1 d . . .
O4 O 0.28800(8) 0.03351(14) 0.30370(5) 0.0578(5) Uani 1 1 d . . .
O5 O 0.27802(9) 0.14521(13) 0.25135(8) 0.0679(6) Uani 1 1 d . . .
O6 O 0.46733(7) 0.27929(9) 0.22367(5) 0.0424(4) Uani 1 1 d . . .
O7 O 0.46541(10) 0.21734(13) 0.15199(6) 0.0650(6) Uani 1 1 d . . .
O31 O 0.31733(6) 0.62818(8) -0.04497(4) 0.0308(3) Uani 1 1 d . . .
O32 O 0.24939(6) 0.67049(9) 0.02004(5) 0.0336(3) Uani 1 1 d . . .
O33 O 0.34285(6) 0.60443(9) 0.03162(4) 0.0314(3) Uani 1 1 d . . .
O34 O 0.18363(10) 0.64646(18) -0.04032(8) 0.0855(8) Uani 1 1 d . . .
O35 O 0.20386(9) 0.53749(11) 0.01165(8) 0.0630(5) Uani 1 1 d . . .
O36 O 0.42795(7) 0.54143(10) -0.00015(5) 0.0451(4) Uani 1 1 d . . .
O37 O 0.43209(7) 0.60353(11) 0.07211(5) 0.0452(4) Uani 1 1 d . . .
S1 S 0.29606(2) 0.06345(4) 0.261296(18) 0.0359(2) Uani 0.930(3) 1 d PD A 1
S1B S 0.3084(4) 0.0136(9) 0.2666(3) 0.059(4) Uiso 0.070(3) 1 d PD A 2
S2 S 0.43763(2) 0.23183(3) 0.192087(16) 0.03397(11) Uani 1 1 d . A .
S31 S 0.19976(2) 0.62146(4) 0.00213(2) 0.0393(2) Uani 0.960(3) 1 d PD B 5
S31B S 0.2087(7) 0.6004(14) 0.0306(9) 0.078(8) Uiso 0.040(3) 1 d PD B 6
S32 S 0.40012(2) 0.56434(3) 0.038904(16) 0.02842(16) Uani 0.949(2) 1 d PD B 3
S32B S 0.3666(8) 0.5298(10) 0.0134(4) 0.076(6) Uiso 0.051(2) 1 d PD B 4
Si1 Si 0.42515(2) 0.08660(3) 0.253657(16) 0.02594(11) Uani 1 1 d . A .
Si2 Si 0.32002(2) 0.69087(3) -0.000010(16) 0.02565(11) Uani 1 1 d . B .

loop_
_atom_site_aniso_label
_atom_site_aniso_U_11
_atom_site_aniso_U_22
_atom_site_aniso_U_33
_atom_site_aniso_U_23
_atom_site_aniso_U_13
_atom_site_aniso_U_12
C1 0.0281(9) 0.0241(8) 0.0269(8) 0.0024(7) -0.0014(7) -0.0009(7)
C2 0.0251(8) 0.0331(10) 0.0298(9) -0.0012(7) -0.0005(7) -0.0025(7)
C3 0.0397(11) 0.0362(11) 0.0352(10) 0.0004(8) 0.0025(8) 0.0037(9)
C4 0.0408(12) 0.0523(14) 0.0481(13) -0.0097(11) -0.0028(10) 0.0153(11)
C5 0.0269(10) 0.083(2) 0.0479(13) -0.0095(13) 0.0040(9) 0.0081(11)
C6 0.0347(12) 0.0760(19) 0.0504(14) 0.0078(13) 0.0131(10) -0.0047(12)
C7 0.0337(11) 0.0456(13) 0.0470(12) 0.0110(10) 0.0052(9) -0.0021(9)
C8 0.0328(10) 0.0397(11) 0.0453(11) -0.0143(9) -0.0062(9) -0.0039(9)
C9 0.0436(13) 0.0784(19) 0.0431(13) -0.0030(12) -0.0147(10) -0.0058(13)
C10 0.0430(13) 0.0455(13) 0.0702(16) -0.0089(12) -0.0035(12) -0.0125(11)
C11 0.0316(9) 0.0316(10) 0.0313(9) -0.0081(8) 0.0004(7) -0.0026(8)
C12 0.0652(16) 0.0336(11) 0.0469(13) -0.0067(9) -0.0084(11) -0.0120(11)
C13 0.0452(12) 0.0498(13) 0.0284(9) -0.0069(9) -0.0043(8) -0.0014(10)
C14 0.0411(11) 0.0262(9) 0.0341(10) 0.0003(8) 0.0040(8) 0.0046(8)
C15 0.0471(12) 0.0324(11) 0.0400(11) 0.0089(9) 0.0042(9) 0.0066(9)
C16 0.0410(11) 0.0380(11) 0.0337(10) 0.0069(8) 0.0022(8) 0.0012(9)
C17 0.0314(9) 0.0363(10) 0.0291(9) 0.0003(8) -0.0001(7) -0.0015(8)
C18 0.0443(12) 0.0439(12) 0.0274(9) -0.0025(8) 0.0008(8) -0.0018(9)
C19 0.0465(12) 0.0407(11) 0.0316(10) -0.0101(8) 0.0008(9) -0.0010(9)
C20 0.0402(11) 0.0321(10) 0.0358(10) -0.0061(8) -0.0028(8) 0.0028(8)
C21 0.0335(9) 0.0297(9) 0.0271(9) -0.0017(7) -0.0023(7) 0.0024(8)
C22 0.0290(9) 0.0295(9) 0.0277(8) -0.0034(7) 0.0009(7) 0.0010(7)
C23 0.0344(12) 0.083(2) 0.0503(14) -0.0053(13) 0.0020(10) -0.0037(12)
C24 0.0740(19) 0.0424(14) 0.0557(15) 0.0089(11) -0.0196(14) 0.0095(13)
C31 0.0259(8) 0.0283(9) 0.0257(8) 0.0024(7) -0.0029(6) 0.0017(7)
C32 0.0260(9) 0.0331(10) 0.0281(8) -0.0034(7) -0.0003(7) -0.0006(7)
C33 0.0449(12) 0.0350(11) 0.0593(14) -0.0024(10) -0.0228(11) 0.0014(10)
C34 0.0434(13) 0.0524(15) 0.0687(17) -0.0116(13) -0.0275(12) 0.0037(11)
C35 0.0352(11) 0.0487(13) 0.0562(14) -0.0160(11) -0.0046(10) -0.0087(10)
C36 0.0466(13) 0.0368(12) 0.0523(13) -0.0031(10) 0.0000(10) -0.0094(10)
C37 0.0352(10) 0.0348(11) 0.0389(10) -0.0006(8) -0.0037(8) 0.0010(8)
C38 0.0280(9) 0.0374(10) 0.0315(9) -0.0051(8) 0.0060(7) -0.0023(8)
C39 0.0473(13) 0.0546(14) 0.0375(11) 0.0107(10) 0.0117(10) -0.0014(11)
C40 0.0287(10) 0.0588(15) 0.0599(14) 0.0028(12) 0.0076(10) 0.0018(10)
C41 0.0336(10) 0.0454(12) 0.0257(9) -0.0024(8) 0.0026(7) 0.0028(9)
C42 0.0679(17) 0.0580(15) 0.0310(10) 0.0106(10) 0.0103(10) 0.0174(13)
C43 0.0561(14) 0.0483(13) 0.0397(11) 0.0000(10) 0.0141(10) 0.0145(11)
C44 0.0309(9) 0.0308(10) 0.0372(10) 0.0006(8) -0.0053(8) 0.0022(8)
C45 0.0374(11) 0.0328(10) 0.0472(12) 0.0073(9) -0.0090(9) 0.0024(9)
C46 0.0402(11) 0.0419(12) 0.0448(12) 0.0149(9) -0.0138(9) -0.0050(9)
C47 0.0330(10) 0.0426(11) 0.0336(10) 0.0060(8) -0.0086(8) -0.0059(9)
C48 0.0511(13) 0.0587(15) 0.0314(10) 0.0072(10) -0.0127(9) -0.0054(12)
C49 0.0514(14) 0.0620(16) 0.0306(10) -0.0058(10) -0.0084(9) -0.0073(12)
C50 0.0353(10) 0.0437(12) 0.0387(11) -0.0078(9) -0.0047(8) -0.0049(9)
C51 0.0261(8) 0.0351(10) 0.0303(9) -0.0002(7) -0.0060(7) -0.0047(8)
C52 0.0246(8) 0.0351(10) 0.0292(9) 0.0020(7) -0.0054(7) -0.0038(7)
C53 0.0331(13) 0.0485(16) 0.150(4) -0.0165(19) 0.0280(18) -0.0067(11)
C54 0.0463(13) 0.0390(12) 0.0603(15) 0.0136(11) 0.0030(11) 0.0076(10)
F1 0.0578(11) 0.179(2) 0.0397(8) -0.0068(11) -0.0079(7) -0.0161(13)
F2 0.0672(12) 0.0651(12) 0.1276(18) -0.0232(12) -0.0121(12) -0.0132(10)
F3 0.0285(7) 0.1411(19) 0.0828(12) -0.0147(12) 0.0019(8) -0.0090(10)
F4 0.1098(17) 0.0984(16) 0.0933(15) -0.0145(12) -0.0689(13) 0.0274(13)
F5 0.138(2) 0.0602(12) 0.130(2) 0.0560(13) -0.0223(16) 0.0133(13)
F6 0.0573(10) 0.0637(11) 0.1011(14) -0.0134(10) -0.0029(10) 0.0264(8)
F31 0.0450(10) 0.0449(11) 0.323(4) -0.0352(17) 0.0281(17) 0.0058(8)
F32 0.0295(8) 0.0805(14) 0.232(3) -0.0311(17) 0.0228(13) -0.0159(9)
F33 0.1012(18) 0.145(2) 0.1121(19) -0.0421(18) 0.0682(16) -0.0332(16)
F34 0.0815(12) 0.0437(9) 0.0981(14) -0.0029(9) -0.0027(11) -0.0234(9)
F35 0.0677(10) 0.0623(10) 0.0620(9) 0.0291(8) 0.0192(8) 0.0062(8)
F36 0.0680(11) 0.0526(10) 0.1099(15) 0.0369(10) 0.0038(10) 0.0247(8)
N1 0.0294(8) 0.0265(8) 0.0321(8) -0.0041(6) -0.0036(6) -0.0018(6)
N2 0.0277(7) 0.0253(7) 0.0269(7) -0.0036(6) 0.0000(6) -0.0019(6)
N3 0.0322(8) 0.0267(8) 0.0279(7) -0.0010(6) 0.0005(6) 0.0026(6)
N31 0.0249(7) 0.0284(8) 0.0242(7) -0.0010(6) 0.0004(5) 0.0005(6)
N32 0.0250(7) 0.0334(8) 0.0243(7) -0.0005(6) 0.0006(6) 0.0024(6)
N33 0.0252(7) 0.0303(8) 0.0282(7) 0.0028(6) -0.0045(6) -0.0006(6)
O1 0.0425(8) 0.0268(7) 0.0289(7) -0.0020(5) -0.0030(6) 0.0059(6)
O2 0.0275(7) 0.0336(7) 0.0337(7) -0.0046(6) 0.0024(5) 0.0009(5)
O3 0.0315(7) 0.0291(7) 0.0317(7) 0.0025(5) -0.0035(5) -0.0001(5)
O4 0.0520(10) 0.0876(14) 0.0337(8) 0.0004(8) 0.0130(7) -0.0085(10)
O5 0.0573(12) 0.0558(12) 0.0905(15) -0.0048(11) 0.0129(11) 0.0175(10)
O6 0.0467(9) 0.0309(8) 0.0495(9) -0.0019(7) -0.0031(7) -0.0044(7)
O7 0.0840(15) 0.0633(12) 0.0475(10) -0.0088(9) 0.0328(10) -0.0164(11)
O31 0.0316(7) 0.0293(7) 0.0316(7) -0.0011(5) -0.0062(5) 0.0005(5)
O32 0.0237(6) 0.0375(8) 0.0396(7) 0.0042(6) 0.0005(6) -0.0017(6)
O33 0.0273(6) 0.0317(7) 0.0354(7) 0.0080(6) -0.0014(5) 0.0015(5)
O34 0.0555(12) 0.129(2) 0.0723(14) 0.0300(14) -0.0300(11) -0.0405(13)
O35 0.0594(12) 0.0327(9) 0.0967(15) -0.0081(9) 0.0114(11) -0.0055(8)
O36 0.0449(9) 0.0463(9) 0.0441(8) -0.0035(7) 0.0106(7) 0.0074(7)
O37 0.0380(8) 0.0528(10) 0.0449(9) -0.0029(7) -0.0135(7) -0.0010(7)
S1 0.0281(3) 0.0472(4) 0.0324(3) -0.0035(2) 0.0056(2) 0.0020(2)
S2 0.0424(3) 0.0291(2) 0.0304(2) 0.00186(18) 0.00566(19) -0.0004(2)
S31 0.0271(3) 0.0385(3) 0.0522(4) 0.0031(2) -0.0001(2) -0.0070(2)
S32 0.0265(2) 0.0277(3) 0.0310(3) 0.00245(18) -0.00183(18) 0.00186(18)
Si1 0.0285(2) 0.0237(2) 0.0256(2) -0.00144(18) -0.00102(18) 0.00077(19)
Si2 0.0232(2) 0.0273(2) 0.0265(2) 0.00216(19) -0.00248(18) 0.00028(19)

loop_
_atom_type_symbol
_atom_type_description
_atom_type_scat_dispersion_real
_atom_type_scat_dispersion_imag
_atom_type_scat_source
C C 0.0033 0.0016 'International Tables Vol C Tables 4.2.6.8 and 6.1.1.4'
H H 0.0000 0.0000 'International Tables Vol C Tables 4.2.6.8 and 6.1.1.4'
N N 0.0061 0.0033 'International Tables Vol C Tables 4.2.6.8 and 6.1.1.4'
O O 0.0106 0.0060 'International Tables Vol C Tables 4.2.6.8 and 6.1.1.4'
F F 0.0171 0.0103 'International Tables Vol C Tables 4.2.6.8 and 6.1.1.4'
Si Si 0.0817 0.0704 'International Tables Vol C Tables 4.2.6.8 and 6.1.1.4'
S S 0.1246 0.1234 'International Tables Vol C Tables 4.2.6.8 and 6.1.1.4'

loop_
_geom_angle_atom_site_label_1
_geom_angle_atom_site_label_2
_geom_angle_atom_site_label_3
_geom_angle
N1 C1 N2 106.61(16)
N1 C1 C2 129.68(17)
N2 C1 C2 123.69(16)
N1 C1 Si1 53.79(10)
N2 C1 Si1 52.82(9)
C2 C1 Si1 175.94(14)
C3 C2 C7 119.31(19)
C3 C2 C1 120.44(17)
C7 C2 C1 120.00(18)
C2 C3 C4 120.0(2)
C2 C3 H3 120.0
C4 C3 H3 120.0
C5 C4 C3 120.4(2)
C5 C4 H4 119.8
C3 C4 H4 119.8
C4 C5 C6 119.9(2)
C4 C5 H5 120.0
C6 C5 H5 120.0
C5 C6 C7 120.7(2)
C5 C6 H6 119.6
C7 C6 H6 119.6
C6 C7 C2 119.6(2)
C6 C7 H7 120.2
C2 C7 H7 120.2
N1 C8 C9 111.19(19)
N1 C8 C10 112.72(19)
C9 C8 C10 111.1(2)
N1 C8 H8 107.2
C9 C8 H8 107.2
C10 C8 H8 107.2
C8 C9 H9A 109.5
C8 C9 H9B 109.5
H9A C9 H9B 109.5
C8 C9 H9C 109.5
H9A C9 H9C 109.5
H9B C9 H9C 109.5
C8 C10 H10A 109.5
C8 C10 H10B 109.5
H10A C10 H10B 109.5
C8 C10 H10C 109.5
H10A C10 H10C 109.5
H10B C10 H10C 109.5
N2 C11 C12 110.44(16)
N2 C11 C13 111.42(16)
C12 C11 C13 112.87(19)
N2 C11 H11 107.3
C12 C11 H11 107.3
C13 C11 H11 107.3
C11 C12 H12A 109.5
C11 C12 H12B 109.5
H12A C12 H12B 109.5
C11 C12 H12C 109.5
H12A C12 H12C 109.5
H12B C12 H12C 109.5
C11 C13 H13A 109.5
C11 C13 H13B 109.5
H13A C13 H13B 109.5
C11 C13 H13C 109.5
H13A C13 H13C 109.5
H13B C13 H13C 109.5
N3 C14 C15 121.42(19)
N3 C14 H14 119.3
C15 C14 H14 119.3
C16 C15 C14 120.3(2)
C16 C15 H15 119.9
C14 C15 H15 119.9
C15 C16 C17 119.95(19)
C15 C16 H16 120.0
C17 C16 H16 120.0
C16 C17 C22 116.05(18)
C16 C17 C18 127.10(19)
C22 C17 C18 116.84(19)
C19 C18 C17 119.81(19)
C19 C18 H18 120.1
C17 C18 H18 120.1
C18 C19 C20 122.6(2)
C18 C19 H19 118.7
C20 C19 H19 118.7
C21 C20 C19 118.9(2)
C21 C20 H20 120.5
C19 C20 H20 120.5
O1 C21 C20 126.32(18)
O1 C21 C22 114.63(16)
C20 C21 C22 119.05(18)
N3 C22 C21 113.53(16)
N3 C22 C17 123.75(18)
C21 C22 C17 122.72(18)
F1 C23 F3 108.5(2)
F1 C23 F2 109.0(2)
F3 C23 F2 108.4(2)
F1 C23 S1B 123.6(4)
F3 C23 S1B 119.9(4)
F2 C23 S1B 82.4(5)
F1 C23 S1 111.51(19)
F3 C23 S1 108.95(18)
F2 C23 S1 110.42(18)
S1B C23 S1 28.0(5)
F6 C24 F4 108.2(3)
F6 C24 F5 107.3(3)
F4 C24 F5 110.1(2)
F6 C24 S2 111.27(18)
F4 C24 S2 111.2(2)
F5 C24 S2 108.7(2)
N32 C31 N31 106.82(16)
N32 C31 C32 126.21(17)
N31 C31 C32 126.97(17)
N32 C31 Si2 53.89(9)
N31 C31 Si2 52.94(9)
C32 C31 Si2 179.62(16)
C37 C32 C33 119.87(19)
C37 C32 C31 119.92(17)
C33 C32 C31 120.19(18)
C34 C33 C32 119.3(2)
C34 C33 H33 120.3
C32 C33 H33 120.3
C35 C34 C33 120.7(2)
C35 C34 H34 119.6
C33 C34 H34 119.6
C36 C35 C34 119.8(2)
C36 C35 H35 120.1
C34 C35 H35 120.1
C35 C36 C37 120.4(2)
C35 C36 H36 119.8
C37 C36 H36 119.8
C32 C37 C36 119.8(2)
C32 C37 H37 120.1
C36 C37 H37 120.1
N31 C38 C40 113.70(17)
N31 C38 C39 112.26(17)
C40 C38 C39 111.22(19)
N31 C38 H38 106.4
C40 C38 H38 106.4
C39 C38 H38 106.4
C38 C39 H39A 109.5
C38 C39 H39B 109.5
H39A C39 H39B 109.5
C38 C39 H39C 109.5
H39A C39 H39C 109.5
H39B C39 H39C 109.5
C38 C40 H40A 109.5
C38 C40 H40B 109.5
H40A C40 H40B 109.5
C38 C40 H40C 109.5
H40A C40 H40C 109.5
H40B C40 H40C 109.5
N32 C41 C43 111.18(17)
N32 C41 C42 111.16(18)
C43 C41 C42 111.49(19)
N32 C41 H41 107.6
C43 C41 H41 107.6
C42 C41 H41 107.6
C41 C42 H42A 109.5
C41 C42 H42B 109.5
H42A C42 H42B 109.5
C41 C42 H42C 109.5
H42A C42 H42C 109.5
H42B C42 H42C 109.5
C41 C43 H43A 109.5
C41 C43 H43B 109.5
H43A C43 H43B 109.5
C41 C43 H43C 109.5
H43A C43 H43C 109.5
H43B C43 H43C 109.5
N33 C44 C45 121.27(19)
N33 C44 H44 119.4
C45 C44 H44 119.4
C46 C45 C44 119.9(2)
C46 C45 H45 120.0
C44 C45 H45 120.0
C45 C46 C47 120.3(2)
C45 C46 H46 119.8
C47 C46 H46 119.8
C52 C47 C46 116.10(19)
C52 C47 C48 116.4(2)
C46 C47 C48 127.5(2)
C49 C48 C47 120.1(2)
C49 C48 H48 119.9
C47 C48 H48 119.9
C48 C49 C50 122.7(2)
C48 C49 H49 118.6
C50 C49 H49 118.6
C51 C50 C49 118.3(2)
C51 C50 H50 120.8
C49 C50 H50 120.8
O31 C51 C50 126.1(2)
O31 C51 C52 114.63(17)
C50 C51 C52 119.26(19)
N33 C52 C47 123.21(19)
N33 C52 C51 113.70(17)
C47 C52 C51 123.08(18)
F31 C53 F33 109.0(3)
F31 C53 F32 108.7(3)
F33 C53 F32 109.1(3)
F31 C53 S31 111.7(2)
F33 C53 S31 110.1(2)
F32 C53 S31 108.1(2)
F31 C53 S31B 126.6(9)
F33 C53 S31B 79.3(10)
F32 C53 S31B 118.1(9)
S31 C53 S31B 30.9(9)
F35 C54 F36 108.4(2)
F35 C54 F34 108.3(2)
F36 C54 F34 108.2(2)
F35 C54 S32B 122.1(6)
F36 C54 S32B 127.3(6)
F34 C54 S32B 70.9(6)
F35 C54 S32 111.73(17)
F36 C54 S32 109.44(17)
F34 C54 S32 110.73(17)
S32B C54 S32 40.0(6)
C23 F2 S1B 58.7(3)
C53 F33 S31B 61.2(7)
C54 F34 S32B 66.6(5)
C1 N1 C8 128.14(17)
C1 N1 Si1 91.09(12)
C8 N1 Si1 137.48(14)
C1 N2 C11 124.12(16)
C1 N2 Si1 91.99(11)
C11 N2 Si1 139.93(13)
C14 N3 C22 118.51(17)
C14 N3 Si1 132.65(14)
C22 N3 Si1 108.65(12)
C31 N31 C38 129.62(16)
C31 N31 Si2 92.02(11)
C38 N31 Si2 136.22(13)
C31 N32 C41 123.87(16)
C31 N32 Si2 91.10(11)
C41 N32 Si2 141.67(14)
C44 N33 C52 119.12(17)
C44 N33 Si2 132.26(14)
C52 N33 Si2 108.59(13)
C21 O1 Si1 117.02(12)
S1B O2 S1 35.2(6)
S1B O2 Si1 140.89(19)
S1 O2 Si1 133.74(9)
S2 O3 Si1 135.04(9)
S1B O4 S1 37.8(6)
C51 O31 Si2 116.04(12)
S31 O32 S31B 37.2(10)
S31 O32 Si2 132.55(10)
S31B O32 Si2 141.9(3)
S32B O33 S32 49.7(7)
S32B O33 Si2 124.25(19)
S32 O33 Si2 133.34(9)
S31B O35 S31 42.7(13)
S32 O36 S32B 50.3(6)
O4 S1 O5 118.88(13)
O4 S1 O2 111.75(11)
O5 S1 O2 113.04(11)
O4 S1 C23 106.76(13)
O5 S1 C23 104.75(15)
O2 S1 C23 99.18(10)
O4 S1B O2 130.3(7)
O4 S1B C23 113.5(6)
O2 S1B C23 104.7(5)
O4 S1B F2 119.8(7)
O2 S1B F2 109.9(6)
C23 S1B F2 38.9(2)
O7 S2 O6 117.78(12)
O7 S2 O3 111.18(10)
O6 S2 O3 114.81(9)
O7 S2 C24 106.52(14)
O6 S2 C24 105.04(12)
O3 S2 C24 99.13(11)
O35 S31 O34 119.37(16)
O35 S31 O32 112.87(11)
O34 S31 O32 112.73(11)
O35 S31 C53 106.46(15)
O34 S31 C53 105.19(19)
O32 S31 C53 97.14(12)
O35 S31B O32 127.1(18)
O35 S31B C53 117.6(15)
O32 S31B C53 96.7(10)
O35 S31B F33 125.9(17)
O32 S31B F33 106.4(11)
C53 S31B F33 39.5(3)
O36 S32 O37 119.45(11)
O36 S32 O33 113.21(9)
O37 S32 O33 112.17(9)
O36 S32 C54 105.92(12)
O37 S32 C54 105.83(12)
O33 S32 C54 97.21(10)
O33 S32B O36 111.4(12)
O33 S32B C54 99.4(8)
O36 S32B C54 102.6(8)
O33 S32B F34 119.9(10)
O36 S32B F34 119.9(10)
C54 S32B F34 42.4(2)
O1 Si1 O2 96.95(7)
O1 Si1 O3 88.24(7)
O2 Si1 O3 87.11(7)
O1 Si1 N2 172.11(8)
O2 Si1 N2 90.92(7)
O3 Si1 N2 92.77(7)
O1 Si1 N1 101.83(7)
O2 Si1 N1 161.22(7)
O3 Si1 N1 93.68(7)
N2 Si1 N1 70.30(7)
O1 Si1 N3 86.00(7)
O2 Si1 N3 90.33(7)
O3 Si1 N3 173.38(7)
N2 Si1 N3 93.38(7)
N1 Si1 N3 90.71(7)
O1 Si1 C1 136.95(7)
O2 Si1 C1 126.10(7)
O3 Si1 C1 93.58(7)
N2 Si1 C1 35.19(7)
N1 Si1 C1 35.12(7)
N3 Si1 C1 92.86(7)
O31 Si2 O32 97.70(7)
O31 Si2 O33 88.88(7)
O32 Si2 O33 86.48(7)
O31 Si2 N31 98.51(7)
O32 Si2 N31 163.71(7)
O33 Si2 N31 95.40(7)
O31 Si2 N32 168.52(7)
O32 Si2 N32 93.70(7)
O33 Si2 N32 93.23(7)
N31 Si2 N32 70.06(7)
O31 Si2 N33 86.31(7)
O32 Si2 N33 88.45(7)
O33 Si2 N33 172.49(7)
N31 Si2 N33 91.02(7)
N32 Si2 N33 92.62(7)
O31 Si2 C31 133.56(7)
O32 Si2 C31 128.71(7)
O33 Si2 C31 95.02(7)
N31 Si2 C31 35.05(6)
N32 Si2 C31 35.01(7)
N33 Si2 C31 92.48(7)

loop_
_geom_bond_atom_site_label_1
_geom_bond_atom_site_label_2
_geom_bond_distance
C1 N1 1.331(2)
C1 N2 1.334(2)
C1 C2 1.481(3)
C1 Si1 2.3129(19)
C2 C3 1.384(3)
C2 C7 1.391(3)
C3 C4 1.385(3)
C3 H3 0.9500
C4 C5 1.368(4)
C4 H4 0.9500
C5 C6 1.369(4)
C5 H5 0.9500
C6 C7 1.385(3)
C6 H6 0.9500
C7 H7 0.9500
C8 N1 1.476(2)
C8 C9 1.525(4)
C8 C10 1.540(3)
C8 H8 1.0000
C9 H9A 0.9800
C9 H9B 0.9800
C9 H9C 0.9800
C10 H10A 0.9800
C10 H10B 0.9800
C10 H10C 0.9800
C11 N2 1.476(2)
C11 C12 1.514(3)
C11 C13 1.519(3)
C11 H11 1.0000
C12 H12A 0.9800
C12 H12B 0.9800
C12 H12C 0.9800
C13 H13A 0.9800
C13 H13B 0.9800
C13 H13C 0.9800
C14 N3 1.324(3)
C14 C15 1.405(3)
C14 H14 0.9500
C15 C16 1.371(3)
C15 H15 0.9500
C16 C17 1.405(3)
C16 H16 0.9500
C17 C22 1.408(3)
C17 C18 1.423(3)
C18 C19 1.359(3)
C18 H18 0.9500
C19 C20 1.418(3)
C19 H19 0.9500
C20 C21 1.366(3)
C20 H20 0.9500
C21 O1 1.349(2)
C21 C22 1.406(3)
C22 N3 1.367(2)
C23 F1 1.308(3)
C23 F3 1.319(3)
C23 F2 1.330(4)
C23 S1B 1.809(2)
C23 S1 1.817(2)
C24 F6 1.311(4)
C24 F4 1.312(3)
C24 F5 1.324(3)
C24 S2 1.821(3)
C31 N32 1.329(2)
C31 N31 1.331(2)
C31 C32 1.487(3)
C31 Si2 2.3160(19)
C32 C37 1.377(3)
C32 C33 1.387(3)
C33 C34 1.384(3)
C33 H33 0.9500
C34 C35 1.369(4)
C34 H34 0.9500
C35 C36 1.369(4)
C35 H35 0.9500
C36 C37 1.386(3)
C36 H36 0.9500
C37 H37 0.9500
C38 N31 1.470(2)
C38 C40 1.518(3)
C38 C39 1.524(3)
C38 H38 1.0000
C39 H39A 0.9800
C39 H39B 0.9800
C39 H39C 0.9800
C40 H40A 0.9800
C40 H40B 0.9800
C40 H40C 0.9800
C41 N32 1.478(2)
C41 C43 1.514(3)
C41 C42 1.519(3)
C41 H41 1.0000
C42 H42A 0.9800
C42 H42B 0.9800
C42 H42C 0.9800
C43 H43A 0.9800
C43 H43B 0.9800
C43 H43C 0.9800
C44 N33 1.326(3)
C44 C45 1.403(3)
C44 H44 0.9500
C45 C46 1.369(3)
C45 H45 0.9500
C46 C47 1.407(3)
C46 H46 0.9500
C47 C52 1.406(3)
C47 C48 1.418(3)
C48 C49 1.365(4)
C48 H48 0.9500
C49 C50 1.420(3)
C49 H49 0.9500
C50 C51 1.366(3)
C50 H50 0.9500
C51 O31 1.354(2)
C51 C52 1.408(3)
C52 N33 1.364(2)
C53 F31 1.293(4)
C53 F33 1.315(5)
C53 F32 1.331(4)
C53 S31 1.810(2)
C53 S31B 1.813(2)
C54 F35 1.319(3)
C54 F36 1.322(3)
C54 F34 1.332(3)
C54 S32B 1.812(2)
C54 S32 1.8169(19)
F2 S1B 2.099(10)
F33 S31B 2.032(19)
F34 S32B 1.865(13)
N1 Si1 1.8666(17)
N2 Si1 1.8439(16)
N3 Si1 1.9622(17)
N31 Si2 1.8493(16)
N32 Si2 1.8713(17)
N33 Si2 1.9556(16)
O1 Si1 1.7157(14)
O2 S1B 1.374(11)
O2 S1 1.5018(14)
O2 Si1 1.7984(14)
O3 S2 1.4888(14)
O3 Si1 1.8081(14)
O4 S1B 1.279(11)
O4 S1 1.4070(18)
O5 S1 1.432(2)
O6 S2 1.4226(16)
O7 S2 1.4138(17)
O31 Si2 1.7228(14)
O32 S31 1.5094(15)
O32 S31B 1.52(3)
O32 Si2 1.7872(14)
O33 S32B 1.450(19)
O33 S32 1.5015(14)
O33 Si2 1.7945(14)
O34 S31 1.420(2)
O35 S31B 1.19(2)
O35 S31 1.404(2)
O36 S32 1.4165(16)
O36 S32B 1.500(19)
O37 S32 1.4171(16)

loop_
_geom_torsion_atom_site_label_1
_geom_torsion_atom_site_label_2
_geom_torsion_atom_site_label_3
_geom_torsion_atom_site_label_4
_geom_torsion
N1 C1 C2 C3 112.0(2)
N2 C1 C2 C3 -70.2(3)
Si1 C1 C2 C3 -100(2)
N1 C1 C2 C7 -73.7(3)
N2 C1 C2 C7 104.1(2)
Si1 C1 C2 C7 74(2)
C7 C2 C3 C4 1.8(3)
C1 C2 C3 C4 176.1(2)
C2 C3 C4 C5 -1.9(4)
C3 C4 C5 C6 0.4(4)
C4 C5 C6 C7 1.2(4)
C5 C6 C7 C2 -1.3(4)
C3 C2 C7 C6 -0.2(3)
C1 C2 C7 C6 -174.6(2)
N3 C14 C15 C16 0.9(4)
C14 C15 C16 C17 0.8(3)
C15 C16 C17 C22 -2.0(3)
C15 C16 C17 C18 179.0(2)
C16 C17 C18 C19 179.9(2)
C22 C17 C18 C19 0.8(3)
C17 C18 C19 C20 -2.0(4)
C18 C19 C20 C21 0.9(3)
C19 C20 C21 O1 -178.9(2)
C19 C20 C21 C22 1.3(3)
O1 C21 C22 N3 -1.7(3)
C20 C21 C22 N3 178.07(19)
O1 C21 C22 C17 177.64(18)
C20 C21 C22 C17 -2.6(3)
C16 C17 C22 N3 1.6(3)
C18 C17 C22 N3 -179.22(19)
C16 C17 C22 C21 -177.72(19)
C18 C17 C22 C21 1.5(3)
N32 C31 C32 C37 -83.4(3)
N31 C31 C32 C37 96.5(2)
Si2 C31 C32 C37 172(100)
N32 C31 C32 C33 98.6(3)
N31 C31 C32 C33 -81.6(3)
Si2 C31 C32 C33 -6(25)
C37 C32 C33 C34 -1.6(4)
C31 C32 C33 C34 176.5(2)
C32 C33 C34 C35 -0.7(4)
C33 C34 C35 C36 2.0(4)
C34 C35 C36 C37 -1.0(4)
C33 C32 C37 C36 2.5(3)
C31 C32 C37 C36 -175.5(2)
C35 C36 C37 C32 -1.2(4)
N33 C44 C45 C46 -0.7(3)
C44 C45 C46 C47 0.0(3)
C45 C46 C47 C52 1.3(3)
C45 C46 C47 C48 -178.8(2)
C52 C47 C48 C49 1.2(3)
C46 C47 C48 C49 -178.7(2)
C47 C48 C49 C50 0.3(4)
C48 C49 C50 C51 -0.9(4)
C49 C50 C51 O31 178.8(2)
C49 C50 C51 C52 -0.2(3)
C46 C47 C52 N33 -2.0(3)
C48 C47 C52 N33 178.08(19)
C46 C47 C52 C51 177.67(19)
C48 C47 C52 C51 -2.3(3)
O31 C51 C52 N33 2.4(2)
C50 C51 C52 N33 -178.53(18)
O31 C51 C52 C47 -177.29(18)
C50 C51 C52 C47 1.8(3)
F1 C23 F2 S1B 123.0(4)
F3 C23 F2 S1B -119.1(4)
S1 C23 F2 S1B 0.2(4)
F31 C53 F33 S31B -125.2(9)
F32 C53 F33 S31B 116.2(9)
S31 C53 F33 S31B -2.4(9)
F35 C54 F34 S32B 118.5(7)
F36 C54 F34 S32B -124.2(7)
S32 C54 F34 S32B -4.3(7)
N2 C1 N1 C8 161.38(19)
C2 C1 N1 C8 -20.5(3)
Si1 C1 N1 C8 162.2(2)
N2 C1 N1 Si1 -0.85(15)
C2 C1 N1 Si1 177.32(18)
C9 C8 N1 C1 -63.9(3)
C10 C8 N1 C1 61.6(3)
C9 C8 N1 Si1 89.3(2)
C10 C8 N1 Si1 -145.23(19)
N1 C1 N2 C11 162.39(17)
C2 C1 N2 C11 -15.9(3)
Si1 C1 N2 C11 161.5(2)
N1 C1 N2 Si1 0.86(15)
C2 C1 N2 Si1 -177.45(16)
C12 C11 N2 C1 124.7(2)
C13 C11 N2 C1 -109.0(2)
C12 C11 N2 Si1 -84.7(2)
C13 C11 N2 Si1 41.6(3)
C15 C14 N3 C22 -1.3(3)
C15 C14 N3 Si1 173.19(17)
C21 C22 N3 C14 179.40(18)
C17 C22 N3 C14 0.0(3)
C21 C22 N3 Si1 3.7(2)
C17 C22 N3 Si1 -175.70(16)
N32 C31 N31 C38 164.64(18)
C32 C31 N31 C38 -15.2(3)
Si2 C31 N31 C38 165.2(2)
N32 C31 N31 Si2 -0.60(15)
C32 C31 N31 Si2 179.54(17)
C40 C38 N31 C31 65.7(3)
C39 C38 N31 C31 -61.7(3)
C40 C38 N31 Si2 -135.90(19)
C39 C38 N31 Si2 96.7(2)
N31 C31 N32 C41 163.90(17)
C32 C31 N32 C41 -16.2(3)
Si2 C31 N32 C41 163.3(2)
N31 C31 N32 Si2 0.59(14)
C32 C31 N32 Si2 -179.55(17)
C43 C41 N32 C31 120.7(2)
C42 C41 N32 C31 -114.5(2)
C43 C41 N32 Si2 -86.9(3)
C42 C41 N32 Si2 37.9(3)
C45 C44 N33 C52 0.1(3)
C45 C44 N33 Si2 177.73(16)
C47 C52 N33 C44 1.3(3)
C51 C52 N33 C44 -178.39(17)
C47 C52 N33 Si2 -176.83(16)
C51 C52 N33 Si2 3.48(19)
C20 C21 O1 Si1 178.67(17)
C22 C21 O1 Si1 -1.6(2)
C50 C51 O31 Si2 172.84(17)
C52 C51 O31 Si2 -8.2(2)
S1B O4 S1 O5 -178.4(5)
S1B O4 S1 O2 -43.8(5)
S1B O4 S1 C23 63.6(5)
S1B O2 S1 O4 43.2(4)
Si1 O2 S1 O4 -77.20(16)
S1B O2 S1 O5 -179.5(4)
Si1 O2 S1 O5 60.10(17)
S1B O2 S1 C23 -69.0(4)
Si1 O2 S1 C23 170.53(15)
F1 C23 S1 O4 -177.4(2)
F3 C23 S1 O4 62.9(3)
F2 C23 S1 O4 -56.1(2)
S1B C23 S1 O4 -55.7(8)
F1 C23 S1 O5 55.6(2)
F3 C23 S1 O5 -64.1(2)
F2 C23 S1 O5 176.9(2)
S1B C23 S1 O5 177.4(8)
F1 C23 S1 O2 -61.3(2)
F3 C23 S1 O2 179.0(2)
F2 C23 S1 O2 60.0(2)
S1B C23 S1 O2 60.5(8)
S1 O4 S1B O2 67.2(13)
S1 O4 S1B C23 -69.9(6)
S1 O4 S1B F2 -113.1(6)
S1 O2 S1B O4 -66.6(13)
Si1 O2 S1B O4 32.5(19)
S1 O2 S1B C23 73.1(5)
Si1 O2 S1B C23 172.2(2)
S1 O2 S1B F2 113.6(4)
Si1 O2 S1B F2 -147.3(3)
F1 C23 S1B O4 143.3(7)
F3 C23 S1B O4 -2.0(12)
F2 C23 S1B O4 -109.0(9)
S1 C23 S1B O4 71.5(10)
F1 C23 S1B O2 -4.2(11)
F3 C23 S1B O2 -149.5(6)
F2 C23 S1B O2 103.5(8)
S1 C23 S1B O2 -76.0(9)
F1 C23 S1B F2 -107.8(4)
F3 C23 S1B F2 106.9(4)
S1 C23 S1B F2 -179.6(7)
C23 F2 S1B O4 91.2(8)
C23 F2 S1B O2 -89.0(7)
Si1 O3 S2 O7 109.24(16)
Si1 O3 S2 O6 -27.64(17)
Si1 O3 S2 C24 -138.97(15)
F6 C24 S2 O7 177.3(2)
F4 C24 S2 O7 56.7(3)
F5 C24 S2 O7 -64.7(2)
F6 C24 S2 O6 -57.0(2)
F4 C24 S2 O6 -177.6(2)
F5 C24 S2 O6 61.0(2)
F6 C24 S2 O3 61.9(2)
F4 C24 S2 O3 -58.7(2)
F5 C24 S2 O3 179.9(2)
S31B O35 S31 O34 -176.9(11)
S31B O35 S31 O32 47.1(11)
S31B O35 S31 C53 -58.3(11)
S31B O32 S31 O35 -40.0(6)
Si2 O32 S31 O35 83.93(16)
S31B O32 S31 O34 -178.9(7)
Si2 O32 S31 O34 -55.0(2)
S31B O32 S31 C53 71.3(6)
Si2 O32 S31 C53 -164.80(17)
F31 C53 S31 O35 173.1(3)
F33 C53 S31 O35 51.9(3)
F32 C53 S31 O35 -67.3(3)
S31B C53 S31 O35 47.4(16)
F31 C53 S31 O34 -59.3(3)
F33 C53 S31 O34 179.5(2)
F32 C53 S31 O34 60.3(3)
S31B C53 S31 O34 175.0(16)
F31 C53 S31 O32 56.7(3)
F33 C53 S31 O32 -64.6(2)
F32 C53 S31 O32 176.3(3)
S31B C53 S31 O32 -69.1(16)
S31 O35 S31B O32 -57(2)
S31 O35 S31B C53 66.9(14)
S31 O35 S31B F33 112.7(15)
S31 O32 S31B O35 61(2)
Si2 O32 S31B O35 -36(3)
S31 O32 S31B C53 -70.9(6)
Si2 O32 S31B C53 -168.5(4)
S31 O32 S31B F33 -110.0(6)
Si2 O32 S31B F33 152.4(5)
F31 C53 S31B O35 -140.3(16)
F33 C53 S31B O35 114(2)
F32 C53 S31B O35 8(3)
S31 C53 S31B O35 -70(2)
F31 C53 S31B O32 -2.0(19)
F33 C53 S31B O32 -107.8(13)
F32 C53 S31B O32 146.1(9)
S31 C53 S31B O32 67.9(15)
F31 C53 S31B F33 105.8(8)
F32 C53 S31B F33 -106.1(6)
S31 C53 S31B F33 175.7(16)
C53 F33 S31B O35 -91.3(19)
C53 F33 S31B O32 80.4(11)
S32B O36 S32 O37 179.1(5)
S32B O36 S32 O33 -45.4(5)
S32B O36 S32 C54 60.0(5)
S32B O33 S32 O36 47.9(5)
Si2 O33 S32 O36 -54.46(16)
S32B O33 S32 O37 -173.3(5)
Si2 O33 S32 O37 84.34(15)
S32B O33 S32 C54 -62.9(5)
Si2 O33 S32 C54 -165.26(14)
F35 C54 S32 O36 -173.53(18)
F36 C54 S32 O36 66.4(2)
F34 C54 S32 O36 -52.7(2)
S32B C54 S32 O36 -59.0(10)
F35 C54 S32 O37 58.7(2)
F36 C54 S32 O37 -61.3(2)
F34 C54 S32 O37 179.50(18)
S32B C54 S32 O37 173.2(10)
F35 C54 S32 O33 -56.8(2)
F36 C54 S32 O33 -176.88(19)
F34 C54 S32 O33 63.95(19)
S32B C54 S32 O33 57.7(10)
S32 O33 S32B O36 -43.8(6)
Si2 O33 S32B O36 76.9(9)
S32 O33 S32B C54 63.8(5)
Si2 O33 S32B C54 -175.4(3)
S32 O33 S32B F34 103.7(7)
Si2 O33 S32B F34 -135.6(4)
S32 O36 S32B O33 46.7(6)
S32 O36 S32B C54 -58.8(5)
S32 O36 S32B F34 -100.8(6)
F35 C54 S32B O33 24.5(13)
F36 C54 S32B O33 -136.7(7)
F34 C54 S32B O33 124.6(10)
S32 C54 S32B O33 -61.6(8)
F35 C54 S32B O36 139.1(7)
F36 C54 S32B O36 -22.1(14)
F34 C54 S32B O36 -120.8(10)
S32 C54 S32B O36 52.9(8)
F35 C54 S32B F34 -100.1(5)
F36 C54 S32B F34 98.7(6)
S32 C54 S32B F34 173.8(10)
C54 F34 S32B O33 -69.5(9)
C54 F34 S32B O36 75.2(9)
C21 O1 Si1 O2 92.77(15)
C21 O1 Si1 O3 179.65(14)
C21 O1 Si1 N2 -82.8(6)
C21 O1 Si1 N1 -86.96(15)
C21 O1 Si1 N3 2.93(14)
C21 O1 Si1 C1 -86.98(17)
S1B O2 Si1 O1 -53.6(10)
S1 O2 Si1 O1 -1.68(14)
S1B O2 Si1 O3 -141.5(10)
S1 O2 Si1 O3 -89.56(13)
S1B O2 Si1 N2 125.8(10)
S1 O2 Si1 N2 177.71(13)
S1B O2 Si1 N1 125.5(10)
S1 O2 Si1 N1 177.50(18)
S1B O2 Si1 N3 32.4(10)
S1 O2 Si1 N3 84.33(13)
S1B O2 Si1 C1 126.1(10)
S1 O2 Si1 C1 178.11(11)
S2 O3 Si1 O1 69.94(14)
S2 O3 Si1 O2 166.99(13)
S2 O3 Si1 N2 -102.24(13)
S2 O3 Si1 N1 -31.81(14)
S2 O3 Si1 N3 99.6(6)
S2 O3 Si1 C1 -67.00(13)
C1 N2 Si1 O1 -4.9(6)
C11 N2 Si1 O1 -160.9(5)
C1 N2 Si1 O2 179.45(11)
C11 N2 Si1 O2 23.5(2)
C1 N2 Si1 O3 92.29(11)
C11 N2 Si1 O3 -63.7(2)
C1 N2 Si1 N1 -0.62(11)
C11 N2 Si1 N1 -156.6(2)
C1 N2 Si1 N3 -90.17(11)
C11 N2 Si1 N3 113.9(2)
C11 N2 Si1 C1 -156.0(3)
C1 N1 Si1 O1 -179.97(11)
C8 N1 Si1 O1 20.8(2)
C1 N1 Si1 O2 0.8(3)
C8 N1 Si1 O2 -158.3(2)
C1 N1 Si1 O3 -91.00(12)
C8 N1 Si1 O3 109.8(2)
C1 N1 Si1 N2 0.63(11)
C8 N1 Si1 N2 -158.6(2)
C1 N1 Si1 N3 93.96(12)
C8 N1 Si1 N3 -65.2(2)
C8 N1 Si1 C1 -159.2(3)
C14 N3 Si1 O1 -178.6(2)
C22 N3 Si1 O1 -3.69(13)
C14 N3 Si1 O2 84.5(2)
C22 N3 Si1 O2 -100.62(13)
C14 N3 Si1 O3 151.7(6)
C22 N3 Si1 O3 -33.4(7)
C14 N3 Si1 N2 -6.5(2)
C22 N3 Si1 N2 168.44(13)
C14 N3 Si1 N1 -76.8(2)
C22 N3 Si1 N1 98.13(13)
C14 N3 Si1 C1 -41.7(2)
C22 N3 Si1 C1 133.20(13)
N1 C1 Si1 O1 0.04(16)
N2 C1 Si1 O1 179.01(12)
C2 C1 Si1 O1 -149(2)
N1 C1 Si1 O2 -179.66(12)
N2 C1 Si1 O2 -0.68(14)
C2 C1 Si1 O2 31(2)
N1 C1 Si1 O3 91.30(12)
N2 C1 Si1 O3 -89.72(11)
C2 C1 Si1 O3 -58(2)
N1 C1 Si1 N2 -178.98(18)
C2 C1 Si1 N2 31.5(19)
N2 C1 Si1 N1 178.98(18)
C2 C1 Si1 N1 -149(2)
N1 C1 Si1 N3 -87.17(12)
N2 C1 Si1 N3 91.81(12)
C2 C1 Si1 N3 123(2)
C51 O31 Si2 O32 96.03(13)
C51 O31 Si2 O33 -177.68(13)
C51 O31 Si2 N31 -82.38(14)
C51 O31 Si2 N32 -76.9(4)
C51 O31 Si2 N33 8.10(13)
C51 O31 Si2 C31 -81.81(15)
S31 O32 Si2 O31 -5.51(14)
S31B O32 Si2 O31 48.9(17)
S31 O32 Si2 O33 -93.90(13)
S31B O32 Si2 O33 -39.5(17)
S31 O32 Si2 N31 168.9(2)
S31B O32 Si2 N31 -136.7(18)
S31 O32 Si2 N32 173.09(13)
S31B O32 Si2 N32 -132.5(17)
S31 O32 Si2 N33 80.56(13)
S31B O32 Si2 N33 135.0(17)
S31 O32 Si2 C31 172.49(10)
S31B O32 Si2 C31 -133.1(17)
S32B O33 Si2 O31 18.3(9)
S32 O33 Si2 O31 82.66(13)
S32B O33 Si2 O32 116.1(9)
S32 O33 Si2 O32 -179.56(13)
S32B O33 Si2 N31 -80.1(9)
S32 O33 Si2 N31 -15.79(14)
S32B O33 Si2 N32 -150.4(9)
S32 O33 Si2 N32 -86.04(13)
S32B O33 Si2 N33 68.5(11)
S32 O33 Si2 N33 132.9(5)
S32B O33 Si2 C31 -115.3(9)
S32 O33 Si2 C31 -50.98(14)
C31 N31 Si2 O31 179.27(11)
C38 N31 Si2 O31 15.8(2)
C31 N31 Si2 O32 4.9(3)
C38 N31 Si2 O32 -158.6(2)
C31 N31 Si2 O33 -91.05(11)
C38 N31 Si2 O33 105.43(19)
C31 N31 Si2 N32 0.43(10)
C38 N31 Si2 N32 -163.1(2)
C31 N31 Si2 N33 92.85(11)
C38 N31 Si2 N33 -70.67(19)
C38 N31 Si2 C31 -163.5(2)
C31 N32 Si2 O31 -6.2(4)
C41 N32 Si2 O31 -163.6(3)
C31 N32 Si2 O32 -179.18(11)
C41 N32 Si2 O32 23.4(2)
C31 N32 Si2 O33 94.14(11)
C41 N32 Si2 O33 -63.2(2)
C31 N32 Si2 N31 -0.43(10)
C41 N32 Si2 N31 -157.8(2)
C31 N32 Si2 N33 -90.57(11)
C41 N32 Si2 N33 112.0(2)
C41 N32 Si2 C31 -157.4(3)
C44 N33 Si2 O31 175.81(19)
C52 N33 Si2 O31 -6.39(13)
C44 N33 Si2 O32 78.00(19)
C52 N33 Si2 O32 -104.20(13)
C44 N33 Si2 O33 125.5(5)
C52 N33 Si2 O33 -56.7(6)
C44 N33 Si2 N31 -85.72(19)
C52 N33 Si2 N31 92.08(13)
C44 N33 Si2 N32 -15.64(19)
C52 N33 Si2 N32 162.16(13)
C44 N33 Si2 C31 -50.69(19)
C52 N33 Si2 C31 127.11(13)
N32 C31 Si2 O31 178.30(11)
N31 C31 Si2 O31 -0.99(15)
C32 C31 Si2 O31 -77(24)
N32 C31 Si2 O32 1.04(14)
N31 C31 Si2 O32 -178.25(11)
C32 C31 Si2 O32 106(24)
N32 C31 Si2 O33 -88.46(12)
N31 C31 Si2 O33 92.25(11)
C32 C31 Si2 O33 16(24)
N32 C31 Si2 N31 179.29(17)
C32 C31 Si2 N31 -76(24)
N31 C31 Si2 N32 -179.29(17)
C32 C31 Si2 N32 105(24)
N32 C31 Si2 N33 91.04(12)
N31 C31 Si2 N33 -88.25(11)
C32 C31 Si2 N33 -164(100)
